data_8103026
loop_
_publ_author_name
'Harald Euler'
'Bruno Barbier'
'Alke Meents'
'Armin Kirfel'

_publ_section_title
;
 Crystal structure of Tutton's salts Tl2[MII(H2O)6](SeO4)2, MII = Mg,
 Mn, Co, Ni, Cu, Zn
;
_journal_issue 3
_journal_name_full 'Zeitschrift f\"ur Kristallographie - New Crystal Structures'
_journal_page_first 360
_journal_paper_doi 10.1524/ncrs.2009.0158
_journal_volume 224
_journal_year 2009
_chemical_formula_moiety '(Tl 1+), Mg 2+, (SeO4 2-)2, 6(H2O)'
_chemical_formula_sum 'H12 Mg O14 Se2 Tl2'
_chemical_formula_weight 827.07
_chemical_name_systematic
; 
 Thallium Hexa-Aquamagnesium(II) selenate  
;
_space_group_IT_number 14
_symmetry_cell_setting monoclinic
_symmetry_space_group_name_Hall '-P 2yab'
_symmetry_space_group_name_H-M 'P 1 21/a 1'
_atom_sites_solution_hydrogens geom
_atom_sites_solution_primary direct
_atom_sites_solution_secondary difmap
_audit_creation_method 'manual editing of SHELXL-97 -output file'
_cell_angle_alpha 90.00
_cell_angle_beta 105.719(17)
_cell_angle_gamma 90.00
_cell_formula_units_Z 2
_cell_length_a 9.434(2)
_cell_length_b 12.634(2)
_cell_length_c 6.2924(14)
_cell_measurement_reflns_used 24
_cell_measurement_temperature 295(2)
_cell_measurement_theta_max 13.345
_cell_measurement_theta_min 10.82
_cell_volume 721.9(3)
_computing_cell_refinement 'MSC TEXSAN v5.0'
_computing_data_collection 'MSC TEXSAN v5.0'
_computing_data_reduction 'REDUCE (Eichhorn, 1987)'
_computing_molecular_graphics 'DIAMOND v3.1 [12]'
_computing_publication_material 'SHELXL-97 (Sheldrick, 1997)'
_computing_structure_refinement 'SHELXL-97 (Sheldrick, 1997)'
_computing_structure_solution 'SHELXS-97 (Sheldrick, 1990)'
_diffrn_ambient_temperature 295(2)
_diffrn_measured_fraction_theta_full 0.987
_diffrn_measured_fraction_theta_max 0.987
_diffrn_measurement_device_type 'RIGAKU AFC-6R'
_diffrn_measurement_method 'Omega scans'
_diffrn_radiation_monochromator graphite
_diffrn_radiation_source 'normal-focus rotating anode'
_diffrn_radiation_type MoK\a
_diffrn_radiation_wavelength 0.71069
_diffrn_reflns_av_R_equivalents 0.0787
_diffrn_reflns_av_sigmaI/netI 0.0504
_diffrn_reflns_limit_h_max 11
_diffrn_reflns_limit_h_min -11
_diffrn_reflns_limit_k_max 15
_diffrn_reflns_limit_k_min -15
_diffrn_reflns_limit_l_max 7
_diffrn_reflns_limit_l_min -7
_diffrn_reflns_number 4908
_diffrn_reflns_theta_full 25.05
_diffrn_reflns_theta_max 25.05
_diffrn_reflns_theta_min 3.22
_diffrn_standards_decay_% 0.18
_diffrn_standards_interval_count 50
_diffrn_standards_number 3
_exptl_absorpt_coefficient_mu 27.441
_exptl_absorpt_correction_T_max 0.0258
_exptl_absorpt_correction_T_min 0.0108
_exptl_absorpt_correction_type sphere
_exptl_crystal_colour colorless
_exptl_crystal_density_diffrn 3.805
_exptl_crystal_density_method 'not measured'
_exptl_crystal_description ellipsoid
_exptl_crystal_F_000 732
_exptl_crystal_size_max 0.29
_exptl_crystal_size_mid 0.30
_exptl_crystal_size_min 0.31
_exptl_special_details
;
To reduce errors introduced by insufficient corrections 
of absorption effects, it was attempted to grind a crystal 
sphere in order to apply a spherical absorption correction 
in the course of data processing. 
The grinding produced an ellipsoid, whose deviation from 
spherical is characterized by the given max, mid and min 
crystal dimensions.
;
_refine_diff_density_max 0.580
_refine_diff_density_min -0.610
_refine_diff_density_rms 0.158
_refine_ls_extinction_coef 0.00077(10)
_refine_ls_extinction_expression Fc^*^=kFc[1+0.001xFc^2^\l^3^/sin(2\q)]^-1/4^
_refine_ls_extinction_method SHELXL
_refine_ls_goodness_of_fit_ref 1.064
_refine_ls_hydrogen_treatment mixed
_refine_ls_matrix_type full
_refine_ls_number_parameters 90
_refine_ls_number_reflns 1261
_refine_ls_number_restraints 0
_refine_ls_restrained_S_all 1.064
_refine_ls_R_factor_all 0.0469
_refine_ls_R_factor_gt 0.0284
_refine_ls_shift/su_max 0.000
_refine_ls_shift/su_mean 0.000
_refine_ls_structure_factor_coef Fsqd
_refine_ls_weighting_details 'calc w=1/[\s^2^(Fo^2^)+(0.0000P)^2^+0.0000P] where P=(Fo^2^+2Fc^2^)/3'
_refine_ls_weighting_scheme calc
_refine_ls_wR_factor_gt 0.0442
_refine_ls_wR_factor_ref 0.0473
_reflns_number_gt 1003
_reflns_number_total 1261
_reflns_threshold_expression >2sigma(I)
_cod_data_source_file 710008.cff
_cod_data_source_block tlmg10
_cod_depositor_comments
;
The following automatic conversions were performed:

'_exptl_absorpt_correction_type' tag value 'spherical' was replaced
with 'sphere' value.

Automatic conversion script
Id: cif_fix_values 1646 2011-03-28 12:23:43Z adriana 
;
_cod_original_sg_symbol_H-M 'P 21/a'
_cod_database_code 8103026

loop_
_symmetry_equiv_pos_as_xyz
'x, y, z'
'-x+1/2, y+1/2, -z'
'-x, -y, -z'
'x-1/2, -y-1/2, z'

loop_
_atom_site_label
_atom_site_type_symbol
_atom_site_fract_x
_atom_site_fract_y
_atom_site_fract_z
_atom_site_U_iso_or_equiv
_atom_site_adp_type
_atom_site_occupancy
_atom_site_symmetry_multiplicity
_atom_site_calc_flag
_atom_site_refinement_flags
_atom_site_disorder_assembly
_atom_site_disorder_group
Mg Mg 0.0000 0.0000 0.0000 0.0215(7) Uani 1 2 d S . .
Se Se 0.40864(7) 0.13604(5) 0.73849(12) 0.02396(17) Uani 1 1 d . . .
O1 O 0.4142(6) 0.2354(4) 0.5736(10) 0.0415(14) Uani 1 1 d . . .
O2 O 0.5615(6) 0.0704(5) 0.7843(11) 0.0519(17) Uani 1 1 d . . .
O3 O 0.2743(5) 0.0590(4) 0.6108(9) 0.0304(11) Uani 1 1 d . . .
O4 O 0.3796(6) 0.1795(4) 0.9694(9) 0.0370(13) Uani 1 1 d . . .
O5 O 0.1638(5) 0.1025(4) 0.1655(9) 0.0303(12) Uani 1 1 d . . .
O6 O -0.1603(5) 0.1096(4) 0.0260(9) 0.0291(12) Uani 1 1 d . . .
O7 O -0.0078(5) -0.0667(4) 0.2915(9) 0.0304(12) Uani 1 1 d . . .
Tl Tl 0.13099(3) 0.34841(2) 0.35091(6) 0.03840(12) Uani 1 1 d . . .
H1 H 0.2005 0.0891 0.2837 0.047(12) Uiso 1 1 d . . .
H2 H 0.2173 0.1207 0.1119 0.047(12) Uiso 1 1 d . . .
H3 H -0.2442 0.0999 -0.0470 0.047(12) Uiso 1 1 d . . .
H4 H -0.1464 0.1653 0.0056 0.047(12) Uiso 1 1 d . . .
H5 H -0.0725 -0.0588 0.3285 0.047(12) Uiso 1 1 d . . .
H6 H 0.0215 -0.1266 0.3350 0.047(12) Uiso 1 1 d . . .

loop_
_atom_site_aniso_label
_atom_site_aniso_U_11
_atom_site_aniso_U_22
_atom_site_aniso_U_33
_atom_site_aniso_U_23
_atom_site_aniso_U_13
_atom_site_aniso_U_12
Mg 0.0156(17) 0.0232(15) 0.025(2) 0.0008(13) 0.0043(15) 0.0006(12)
Se 0.0206(3) 0.0253(3) 0.0261(4) -0.0030(3) 0.0065(3) -0.0029(3)
O1 0.053(3) 0.038(3) 0.033(3) 0.005(3) 0.009(3) -0.010(3)
O2 0.027(3) 0.062(4) 0.062(5) -0.012(4) 0.003(3) 0.002(3)
O3 0.024(3) 0.036(3) 0.031(3) -0.006(3) 0.008(2) -0.007(2)
O4 0.051(3) 0.038(3) 0.022(3) -0.005(2) 0.010(3) -0.005(3)
O5 0.030(3) 0.037(3) 0.025(3) -0.009(2) 0.010(2) -0.012(2)
O6 0.025(3) 0.027(2) 0.039(3) 0.003(2) 0.015(2) 0.005(2)
O7 0.037(3) 0.026(2) 0.033(3) 0.004(2) 0.018(3) 0.004(2)
Tl 0.03941(18) 0.03915(18) 0.03845(19) 0.00130(16) 0.01367(14) -0.00136(16)

loop_
_atom_type_symbol
_atom_type_description
_atom_type_scat_dispersion_real
_atom_type_scat_dispersion_imag
_atom_type_scat_source
Tl Tl -2.8358 9.6688 'International Tables Vol C Tables 4.2.6.8 and 6.1.1.4'
Mg Mg 0.0486 0.0363 'International Tables Vol C Tables 4.2.6.8 and 6.1.1.4'
Se Se -0.0929 2.2259 'International Tables Vol C Tables 4.2.6.8 and 6.1.1.4'
O O 0.0106 0.0060 'International Tables Vol C Tables 4.2.6.8 and 6.1.1.4'
H H 0.0000 0.0000 'International Tables Vol C Tables 4.2.6.8 and 6.1.1.4'

loop_
_geom_angle_atom_site_label_1
_geom_angle_atom_site_label_2
_geom_angle_atom_site_label_3
_geom_angle
_geom_angle_site_symmetry_1
_geom_angle_site_symmetry_3
_geom_angle_publ_flag
O7 Mg O7 180.0(4) 3 . ?
O7 Mg O5 90.6(2) 3 3 ?
O7 Mg O5 89.4(2) . 3 ?
O7 Mg O5 89.4(2) 3 . ?
O7 Mg O5 90.6(2) . . ?
O5 Mg O5 180.0(4) 3 . ?
O7 Mg O6 89.99(19) 3 . ?
O7 Mg O6 90.01(19) . . ?
O5 Mg O6 89.80(19) 3 . ?
O5 Mg O6 90.20(19) . . ?
O7 Mg O6 90.01(19) 3 3 ?
O7 Mg O6 89.99(19) . 3 ?
O5 Mg O6 90.20(19) 3 3 ?
O5 Mg O6 89.80(19) . 3 ?
O6 Mg O6 180.0(3) . 3 ?
O2 Se O3 108.6(3) . . ?
O2 Se O1 109.0(3) . . ?
O3 Se O1 107.5(3) . . ?
O2 Se O4 111.5(3) . . ?
O3 Se O4 110.0(3) . . ?
O1 Se O4 110.2(3) . . ?
Se O1 H6 125.4(3) . 2_556 ?
Se O1 O7 124.9(3) . 2_556 ?
H6 O1 O7 0.47(13) 2_556 2_556 ?
Se O1 Tl 118.7(3) . . ?
H6 O1 Tl 82.84(19) 2_556 . ?
O7 O1 Tl 83.19(18) 2_556 . ?
Se O2 H3 132.9(4) . 1_656 ?
Se O2 O6 133.6(3) . 1_656 ?
H3 O2 O6 0.80(11) 1_656 1_656 ?
Se O3 H1 113.4(3) . . ?
Se O3 H5 123.3(3) . 3_556 ?
H1 O3 H5 96.3(2) . 3_556 ?
Se O3 O7 120.4(3) . 3_556 ?
H1 O3 O7 97.9(2) . 3_556 ?
H5 O3 O7 2.94(11) 3_556 3_556 ?
Se O3 O5 114.2(3) . . ?
H1 O3 O5 2.04(11) . . ?
H5 O3 O5 94.3(2) 3_556 . ?
O7 O3 O5 95.9(2) 3_556 . ?
Se O3 Tl 109.8(2) . 2_546 ?
H1 O3 Tl 106.3(2) . 2_546 ?
H5 O3 Tl 105.98(19) 3_556 2_546 ?
O7 O3 Tl 107.75(19) 3_556 2_546 ?
O5 O3 Tl 107.5(2) . 2_546 ?
Se O3 H5 167.0(3) . . ?
H1 O3 H5 63.81(12) . . ?
H5 O3 H5 47.29(10) 3_556 . ?
O7 O3 H5 50.18(13) 3_556 . ?
O5 O3 H5 62.57(14) . . ?
Tl O3 H5 82.85(12) 2_546 . ?
Se O4 H4 118.9(3) . 4_666 ?
Se O4 H2 124.9(3) . 1_556 ?
H4 O4 H2 99.9(2) 4_666 1_556 ?
Se O4 O6 120.2(3) . 4_666 ?
H4 O4 O6 1.48(11) 4_666 4_666 ?
H2 O4 O6 98.4(2) 1_556 4_666 ?
Se O4 O5 125.7(3) . 1_556 ?
H4 O4 O5 99.4(2) 4_666 1_556 ?
H2 O4 O5 0.80(11) 1_556 1_556 ?
O6 O4 O5 97.9(2) 4_666 1_556 ?
H2 O5 H1 110.2(6) . . ?
H2 O5 Mg 119.3(5) . . ?
H1 O5 Mg 116.0(4) . . ?
H2 O5 O3 114.9(5) . . ?
H1 O5 O3 5.5(3) . . ?
Mg O5 O3 114.2(2) . . ?
H2 O5 O7 79.4(4) . 3 ?
H1 O5 O7 157.7(5) . 3 ?
Mg O5 O7 44.86(13) . 3 ?
O3 O5 O7 158.0(2) . 3 ?
H2 O5 O7 151.2(5) . . ?
H1 O5 O7 72.9(4) . . ?
Mg O5 O7 44.29(14) . . ?
O3 O5 O7 70.35(19) . . ?
O7 O5 O7 89.15(19) 3 . ?
H2 O5 O6 91.7(4) . 3 ?
H1 O5 O6 98.7(4) . 3 ?
Mg O5 O6 45.39(13) . 3 ?
O3 O5 O6 101.1(2) . 3 ?
O7 O5 O6 60.15(17) 3 3 ?
O7 O5 O6 59.81(16) . 3 ?
H2 O5 O6 131.1(5) . . ?
H1 O5 O6 117.7(4) . . ?
Mg O5 O6 45.19(13) . . ?
O3 O5 O6 112.6(2) . . ?
O7 O5 O6 60.02(17) 3 . ?
O7 O5 O6 59.71(16) . . ?
O6 O5 O6 90.57(18) 3 . ?
H2 O5 Tl 90.6(4) . . ?
H1 O5 Tl 85.8(4) . . ?
Mg O5 Tl 128.8(2) . . ?
O3 O5 Tl 82.95(16) . . ?
O7 O5 Tl 114.84(19) 3 . ?
O7 O5 Tl 118.20(18) . . ?
O6 O5 Tl 173.9(2) 3 . ?
O6 O5 Tl 83.66(16) . . ?
H2 O5 H1 110.2(6) . . ?
H1 O5 H1 0.0 . . ?
Mg O5 H1 116.0(4) . . ?
O3 O5 H1 5.5(3) . . ?
O7 O5 H1 157.7(5) 3 . ?
O7 O5 H1 72.9(4) . . ?
O6 O5 H1 98.7(4) 3 . ?
O6 O5 H1 117.7(4) . . ?
Tl O5 H1 85.8(4) . . ?
H2 O5 H2 0.0 . . ?
H1 O5 H2 110.2(6) . . ?
Mg O5 H2 119.3(5) . . ?
O3 O5 H2 114.9(5) . . ?
O7 O5 H2 79.4(4) 3 . ?
O7 O5 H2 151.2(5) . . ?
O6 O5 H2 91.7(4) 3 . ?
O6 O5 H2 131.1(5) . . ?
Tl O5 H2 90.6(4) . . ?
H1 O5 H2 110.2(6) . . ?
Mg O6 O7 44.29(13) . 3 ?
Mg O6 O7 44.28(13) . . ?
O7 O6 O7 88.58(19) 3 . ?
Mg O6 O5 44.62(13) . . ?
O7 O6 O5 59.04(17) 3 . ?
O7 O6 O5 59.69(17) . . ?
Mg O6 H3 118.2(4) . . ?
O7 O6 H3 102.3(4) 3 . ?
O7 O6 H3 117.6(4) . . ?
O5 O6 H3 160.2(5) . . ?
Mg O6 H4 117.0(4) . . ?
O7 O6 H4 84.4(4) 3 . ?
O7 O6 H4 138.5(5) . . ?
O5 O6 H4 82.0(4) . . ?
H3 O6 H4 103.9(6) . . ?
Mg O7 O5 45.13(14) . . ?
Mg O7 O6 45.71(14) . . ?
O5 O7 O6 60.60(17) . . ?
Mg O7 H5 118.4(5) . . ?
O5 O7 H5 124.7(4) . . ?
O6 O7 H5 75.4(4) . . ?
Mg O7 H6 125.9(4) . . ?
O5 O7 H6 126.9(4) . . ?
O6 O7 H6 163.1(5) . . ?
H5 O7 H6 105.0(6) . . ?
O3 Tl O4 110.93(14) 2_556 4_564 ?
O3 Tl O1 122.92(15) 2_556 4_565 ?
O4 Tl O1 80.46(15) 4_564 4_565 ?
O3 Tl O1 100.83(14) 2_556 . ?
O4 Tl O1 138.47(15) 4_564 . ?
O1 Tl O1 104.38(13) 4_565 . ?
O3 Tl O2 75.62(15) 2_556 4_565 ?
O4 Tl O2 116.19(15) 4_564 4_565 ?
O1 Tl O2 51.33(16) 4_565 4_565 ?
O1 Tl O2 96.77(16) . 4_565 ?
O3 Tl O6 70.39(13) 2_556 4_665 ?
O4 Tl O6 89.88(14) 4_564 4_665 ?
O1 Tl O6 165.69(14) 4_565 4_665 ?
O1 Tl O6 75.98(15) . 4_665 ?
O2 Tl O6 142.96(14) 4_565 4_665 ?
O3 Tl O2 50.12(14) 2_556 2_556 ?
O4 Tl O2 67.89(15) 4_564 2_556 ?
O1 Tl O2 91.35(15) 4_565 2_556 ?
O1 Tl O2 150.60(14) . 2_556 ?
O2 Tl O2 73.69(19) 4_565 2_556 ?
O6 Tl O2 94.79(14) 4_665 2_556 ?
O3 Tl O5 148.41(13) 2_556 . ?
O4 Tl O5 74.47(13) 4_564 . ?
O1 Tl O5 88.52(13) 4_565 . ?
O1 Tl O5 64.59(14) . . ?
O2 Tl O5 131.51(15) 4_565 . ?
O6 Tl O5 78.67(12) 4_665 . ?
O2 Tl O5 141.82(15) 2_556 . ?

loop_
_geom_bond_atom_site_label_1
_geom_bond_atom_site_label_2
_geom_bond_distance
_geom_bond_site_symmetry_2
_geom_bond_publ_flag
Mg O7 2.038(5) 3 ?
Mg O7 2.038(5) . ?
Mg O5 2.069(5) 3 ?
Mg O5 2.069(5) . ?
Mg O6 2.089(4) . ?
Mg O6 2.089(4) 3 ?
Se O2 1.620(6) . ?
Se O3 1.627(5) . ?
Se O1 1.639(5) . ?
Se O4 1.644(5) . ?
O1 H6 1.884(5) 2_556 ?
O1 O7 2.710(7) 2_556 ?
O1 Tl 3.019(6) . ?
O2 H3 1.890(6) 1_656 ?
O2 O6 2.699(7) 1_656 ?
O3 H1 2.022(5) . ?
O3 H5 2.041(5) 3_556 ?
O3 O7 2.747(7) 3_556 ?
O3 O5 2.767(8) . ?
O3 Tl 2.796(5) 2_546 ?
O3 H5 3.595(5) . ?
O4 H4 1.997(5) 4_666 ?
O4 H2 2.108(5) 1_556 ?
O4 O6 2.728(7) 4_666 ?
O4 O5 2.824(7) 1_556 ?
O5 H2 0.716(5) . ?
O5 H1 0.750(5) . ?
O5 O7 2.889(7) 3 ?
O5 O7 2.919(7) . ?
O5 O6 2.935(7) 3 ?
O5 O6 2.945(7) . ?
O5 Tl 3.362(5) . ?
O5 H1 0.750(5) . ?
O5 H2 0.716(5) . ?
O6 O7 2.919(7) 3 ?
O6 O7 2.919(7) . ?
O6 H3 0.810(5) . ?
O6 H4 0.733(5) . ?
O7 H5 0.717(5) . ?
O7 H6 0.826(5) . ?
Tl O3 2.796(5) 2_556 ?
Tl O4 2.902(5) 4_564 ?
Tl O1 2.970(6) 4_565 ?
Tl O2 3.145(7) 4_565 ?
Tl O6 3.243(5) 4_665 ?
Tl O2 3.324(6) 2_556 ?

loop_
_geom_hbond_atom_site_label_D
_geom_hbond_atom_site_label_H
_geom_hbond_atom_site_label_A
_geom_hbond_distance_DH
_geom_hbond_distance_HA
_geom_hbond_distance_DA
_geom_hbond_angle_DHA
_geom_hbond_site_symmetry_A
O5 H1 O3 0.750(5) 2.022(5) 2.767(8) 172.4(4) .
O5 H2 O4 0.716(5) 2.108(5) 2.824(7) 176.8(4) 1_554
O6 H3 O2 0.810(5) 1.890(6) 2.699(7) 177.3(4) 1_454
O6 H4 O4 0.733(5) 1.997(5) 2.728(7) 174.5(4) 4_564
O7 H5 O3 0.717(5) 2.041(5) 2.747(7) 168.6(4) 3_556
O7 H6 O1 0.826(5) 1.884(5) 2.710(7) 178.5(4) 2_546
